data_4512312
loop_
_publ_author_name
'Kim, Yejin'
'Mckinley, Emma J.'
'Christensen, Kirsten E.'
'Rees, Nicholas H.'
'Thompson, Amber L.'

_publ_section_title
;
 Toward the Understanding of Modulation in Molecular Materials:
 Barluenga's Reagent and its Analogues.
;
_journal_coden_ASTM CGDEFU
_journal_issue 12
_journal_name_full 'Crystal Growth & Design'
_journal_page_first 6294
_journal_page_last 6301
_journal_paper_doi 10.1021/cg500983s
_journal_volume 14
_journal_year 2014
_chemical_formula_moiety 'C10 H10 I N2, F6 P'
_chemical_formula_sum 'C10 H10 F6 I N2 P'
_chemical_formula_weight 430.07
_chemical_melting_point ?
_space_group_IT_number 12
_symmetry_cell_setting monoclinic
_symmetry_space_group_name_Hall '-C 2y'
_symmetry_space_group_name_H-M 'C 1 2/m 1'
_atom_sites_solution_hydrogens difmap
_atom_sites_solution_primary other
_audit_creation_date 2014-05-13
_audit_creation_method CRYSTALS_ver_14.43
_cell_angle_alpha 90
_cell_angle_beta 106.491(4)
_cell_angle_gamma 90
_cell_formula_units_Z 2
_cell_length_a 13.6186(6)
_cell_length_b 6.8104(2)
_cell_length_c 8.4412(4)
_cell_measurement_reflns_used 3093
_cell_measurement_temperature 240
_cell_measurement_theta_max 76
_cell_measurement_theta_min 5
_cell_volume 750.70(6)
_computing_cell_refinement 'CrysAlis, (Oxford Diffraction, 2002)'
_computing_data_collection 'SuperNova, (Oxford Diffraction, 2010)'
_computing_data_reduction 'CrysAlis, (Oxford Diffraction, 2002)'
_computing_molecular_graphics 'CAMERON (Watkin et al., 1996)'
_computing_publication_material 'CRYSTALS (Betteridge et al., 2003)'
_computing_structure_refinement 'CRYSTALS (Betteridge et al., 2003)'
_computing_structure_solution 'Superflip (Palatinus & Chapuis, 2007)'
_diffrn_ambient_temperature 240
_diffrn_measured_fraction_theta_full 0.996
_diffrn_measured_fraction_theta_max 0.991
_diffrn_measurement_device Area
_diffrn_measurement_device_type 'Oxford Diffraction SuperNova'
_diffrn_measurement_method \w
_diffrn_radiation_monochromator graphite
_diffrn_radiation_type 'Cu K\a'
_diffrn_radiation_wavelength 1.54180
_diffrn_reflns_av_R_equivalents 0.052
_diffrn_reflns_limit_h_max 16
_diffrn_reflns_limit_h_min -14
_diffrn_reflns_limit_k_max 5
_diffrn_reflns_limit_k_min -8
_diffrn_reflns_limit_l_max 10
_diffrn_reflns_limit_l_min -10
_diffrn_reflns_number 3596
_diffrn_reflns_theta_full 74.969
_diffrn_reflns_theta_max 76.499
_diffrn_reflns_theta_min 5.465
_diffrn_standards_number 0
_exptl_absorpt_coefficient_mu 18.335
_exptl_absorpt_correction_T_max 0.40
_exptl_absorpt_correction_T_min 0.05
_exptl_absorpt_correction_type multi-scan
_exptl_absorpt_process_details 'CrysAlis, (Oxford Diffraction, 2002)'
_exptl_crystal_colour clear_pale_colourless
_exptl_crystal_density_diffrn 1.903
_exptl_crystal_density_meas ?
_exptl_crystal_density_method 'not measured'
_exptl_crystal_description needle
_exptl_crystal_F_000 412
_exptl_crystal_size_max 0.350
_exptl_crystal_size_mid 0.060
_exptl_crystal_size_min 0.050
_refine_diff_density_max 1.40
_refine_diff_density_min -1.15
_refine_ls_extinction_coef 53(5)
_refine_ls_extinction_method 'Larson (1970), Equation 22'
_refine_ls_goodness_of_fit_ref 1.0342
_refine_ls_hydrogen_treatment constr
_refine_ls_matrix_type full
_refine_ls_number_parameters 66
_refine_ls_number_reflns 853
_refine_ls_number_restraints 10
_refine_ls_R_factor_all 0.0421
_refine_ls_R_factor_gt 0.0421
_refine_ls_shift/su_max 0.0000517
_refine_ls_shift/su_mean 0.0000067
_refine_ls_structure_factor_coef Fsqd
_refine_ls_weighting_details
;
 Method= Modified Sheldrick 
 w=1/[\s^2^(F^2^) + ( 0.10P)^2^ + 0.57P] 
 ,where P=(max(Fo^2^,0) + 2Fc^2^)/3 
;
_refine_ls_weighting_scheme calc
_refine_ls_wR_factor_all 0.1059
_refine_ls_wR_factor_gt 0.1059
_refine_ls_wR_factor_ref 0.1059
_reflns_limit_h_max 16
_reflns_limit_h_min -16
_reflns_limit_k_max 8
_reflns_limit_k_min 0
_reflns_limit_l_max 10
_reflns_limit_l_min 0
_reflns_number_gt 853
_reflns_number_total 858
_reflns_threshold_expression I>2.0\s(I)
_oxford_diffrn_Wilson_B_factor 3.26
_oxford_diffrn_Wilson_scale 0.03
_oxford_refine_ls_r_factor_ref 0.0421
_oxford_refine_ls_scale 6.3(6)
_oxford_reflns_number_all 853
_oxford_reflns_threshold_expression_ref I>-3.0\s(I)
_oxford_structure_analysis_title 005yk13
_cod_data_source_file cg500983s_si_002.cif
_cod_data_source_block IPy2PF6-240K
_cod_depositor_comments
;
The following automatic conversions were performed:

'_chemical_melting_point' value 'not measured' was changed to '?' -
the value is undefined or not given.

'_atom_sites_solution_primary'
value 'Other' changed to 'other' according to
/home/saulius/struct/COD-crude-data--automatic-downloads/rss-feeds/ACS/lib/dictionaries/cif_core.dic
dictionary named 'cif_core.dic' version 2.4.2 from 2011-04-26.

Automatic conversion script
Id: cif_fix_values 2935 2014-11-11 08:27:57Z andrius 

The following automatic conversions were performed:

'_exptl_crystal_density_meas' value 'not measured' was changed to '?'
- the value is perceived as not measured.

Automatic conversion script
Id: cif_fix_values 3008 2015-01-20 13:52:24Z robertas 

 Adding full bibliography for 4512310--4512328.cif.
;
_cod_original_sg_symbol_H-M 'C 2/m '
_cod_original_formula_sum 'C10 H10 F6 I1 N2 P1'
_cod_database_code 4512312

loop_
_symmetry_equiv_pos_as_xyz
x,y,z
-x,-y,-z
x+1/2,y+1/2,z
-x+1/2,-y+1/2,-z
x,-y,z
-x,y,-z
x+1/2,-y+1/2,z
-x+1/2,y+1/2,-z

loop_
_atom_site_label
_atom_site_type_symbol
_atom_site_fract_x
_atom_site_fract_y
_atom_site_fract_z
_atom_site_U_iso_or_equiv
_atom_site_occupancy
_atom_site_adp_type
_atom_site_refinement_flags_posn
_atom_site_refinement_flags_adp
I1 I 1.0000 0.0000 0.5000 0.0458 1.0000 Uani S T
N1 N 0.8544(4) 0.0000 0.5778(6) 0.0496 1.0000 Uani S T
C11 C 0.7637(5) 0.000000(7) 0.4604(8) 0.0544 1.0000 Uani S T
C12 C 0.6728(5) 0.000000(7) 0.5028(10) 0.0645 1.0000 Uani S T
C13 C 0.6761(7) 0.000000(7) 0.6653(13) 0.0752 1.0000 Uani S T
C14 C 0.7679(9) 0.000000(7) 0.7830(12) 0.0763 1.0000 Uani S T
C15 C 0.8582(6) 0.000000(7) 0.7354(8) 0.0625 1.0000 Uani S T
P1 P 0.5000 0.0000 1.0000 0.0552 1.0000 Uani S T
F1 F 0.6197(5) 0.0000 1.0816(10) 0.1317 1.0000 Uani S T
F2 F 0.4847(5) 0.1613(9) 1.1241(8) 0.1245 1.0000 Uani . .
H111 H 0.7624 0.0000 0.3485 0.0580 1.0000 Uiso RS .
H121 H 0.6105 0.0000 0.4200 0.0681 1.0000 Uiso RS .
H131 H 0.6150 0.0000 0.6950 0.0861 1.0000 Uiso RS .
H141 H 0.7709 0.0000 0.8951 0.0881 1.0000 Uiso RS .
H151 H 0.9216 0.0000 0.8151 0.0671 1.0000 Uiso RS .

loop_
_atom_site_aniso_label
_atom_site_aniso_U_11
_atom_site_aniso_U_22
_atom_site_aniso_U_33
_atom_site_aniso_U_23
_atom_site_aniso_U_13
_atom_site_aniso_U_12
I1 0.0400(4) 0.0404(4) 0.0615(4) 0.0000 0.0215(2) 0.0000
N1 0.043(2) 0.044(2) 0.065(3) 0.0000 0.021(2) 0.0000
C11 0.051(3) 0.049(3) 0.066(3) 0.0000 0.020(2) 0.0000
C12 0.044(3) 0.059(4) 0.092(4) 0.0000 0.022(3) 0.0000
C13 0.063(4) 0.073(5) 0.105(6) 0.0000 0.049(4) 0.0000
C14 0.088(6) 0.082(6) 0.074(4) 0.0000 0.048(4) 0.0000
C15 0.061(4) 0.066(4) 0.062(3) 0.0000 0.020(3) 0.0000
P1 0.0621(13) 0.0583(13) 0.0493(9) 0.0000 0.0227(9) 0.0000
F1 0.066(3) 0.223(11) 0.103(4) 0.0000 0.018(3) 0.0000
F2 0.150(4) 0.110(4) 0.147(4) -0.062(3) 0.096(4) -0.037(4)

loop_
_atom_type_symbol
_atom_type_scat_dispersion_real
_atom_type_scat_dispersion_imag
_atom_type_scat_Cromer_Mann_a1
_atom_type_scat_Cromer_Mann_b1
_atom_type_scat_Cromer_Mann_a2
_atom_type_scat_Cromer_Mann_b2
_atom_type_scat_Cromer_Mann_a3
_atom_type_scat_Cromer_Mann_b3
_atom_type_scat_Cromer_Mann_a4
_atom_type_scat_Cromer_Mann_b4
_atom_type_scat_Cromer_Mann_c
_atom_type_scat_source
C 0.0181 0.0091 2.3100 20.8439 1.0200 10.2075 1.5886 0.5687 0.8650 51.6512 0.2156 'International Tables Vol C 4.2.6.8 and 6.1.1.4'
H 0.0000 0.0000 0.4930 10.5109 0.3229 26.1257 0.1402 3.1424 0.0408 57.7998 0.0030 'International Tables Vol C 4.2.6.8 and 6.1.1.4'
F 0.0727 0.0534 3.5392 10.2825 2.6412 4.2944 1.5170 0.2615 1.0243 26.1476 0.2776 'International Tables Vol C 4.2.6.8 and 6.1.1.4'
I -0.3257 6.8362 20.1472 4.3470 18.9949 0.3814 7.5138 27.7660 2.2735 66.8776 4.0712 'International Tables Vol C 4.2.6.8 and 6.1.1.4'
N 0.0311 0.0180 12.2126 0.0057 3.1322 9.8933 2.0125 28.9975 1.1663 0.5826 -11.5290 'International Tables Vol C 4.2.6.8 and 6.1.1.4'
P 0.2955 0.4335 6.4345 1.9067 4.1791 27.1570 1.7800 0.5260 1.4908 68.1645 1.1149 'International Tables Vol C 4.2.6.8 and 6.1.1.4'

loop_
_geom_angle_atom_site_label_1
_geom_angle_site_symmetry_1
_geom_angle_atom_site_label_2
_geom_angle_atom_site_label_3
_geom_angle_site_symmetry_3
_geom_angle
_geom_angle_publ_flag
N1 2_756 I1 N1 . 179.995 yes
I1 . N1 C11 . 118.9(4) yes
I1 . N1 C15 . 120.6(5) yes
C11 . N1 C15 . 120.5(6) yes
N1 . C11 C12 . 120.7(6) yes
N1 . C11 H111 . 119.4 no
C12 . C11 H111 . 119.9 no
C11 . C12 C13 . 119.0(7) yes
C11 . C12 H121 . 119.8 no
C13 . C12 H121 . 121.2 no
C12 . C13 C14 . 119.9(7) yes
C12 . C13 H131 . 119.6 no
C14 . C13 H131 . 120.6 no
C13 . C14 C15 . 119.5(8) yes
C13 . C14 H141 . 120.5 no
C15 . C14 H141 . 120.0 no
C14 . C15 N1 . 120.4(7) yes
C14 . C15 H151 . 120.2 no
N1 . C15 H151 . 119.4 no
F1 2_657 P1 F2 2_657 91.5(3) yes
F1 2_657 P1 F2 5_555 88.5(3) yes
F2 2_657 P1 F2 5_555 91.4(5) yes
F1 2_657 P1 F2 6_657 91.5(3) yes
F2 2_657 P1 F2 6_657 88.6(5) yes
F2 5_555 P1 F2 6_657 179.993 yes
F1 2_657 P1 F1 . 179.993 yes
F2 2_657 P1 F1 . 88.5(3) yes
F2 5_555 P1 F1 . 91.5(3) yes
F2 6_657 P1 F1 . 88.5(3) yes
F1 2_657 P1 F2 . 88.5(3) yes
F2 2_657 P1 F2 . 179.993 yes
F2 5_555 P1 F2 . 88.6(5) yes
F2 6_657 P1 F2 . 91.4(5) yes
F1 . P1 F2 . 91.5(3) yes

loop_
_geom_bond_atom_site_label_1
_geom_bond_atom_site_label_2
_geom_bond_site_symmetry_2
_geom_bond_distance
_geom_bond_publ_flag
I1 N1 2_756 2.259(5) yes
I1 N1 . 2.259(5) yes
N1 C11 . 1.347(8) yes
N1 C15 . 1.317(9) yes
C11 C12 . 1.383(10) yes
C11 H111 . 0.940 no
C12 C13 . 1.360(13) yes
C12 H121 . 0.934 no
C13 C14 . 1.358(15) yes
C13 H131 . 0.934 no
C14 C15 . 1.398(12) yes
C14 H141 . 0.935 no
C15 H151 . 0.932 no
P1 F1 2_657 1.579(7) yes
P1 F2 2_657 1.573(4) yes
P1 F2 5_555 1.573(4) yes
P1 F2 6_657 1.573(4) yes
P1 F1 . 1.579(7) yes
P1 F2 . 1.573(4) yes
